data_2201141
loop_
_publ_author_name
'Clegg, William'
'Bourhill, Grant'
'Sage, Ian'

_publ_section_title
;
 Hexakis(antipyrine-<i>O</i>)terbium(III) triiodide at 160K:
 confirmation of a centrosymmetric structure for a brilliantly
 triboluminescent complex
;
_journal_issue 4
_journal_name_full 'Acta Crystallographica Section E'
_journal_page_first m159
_journal_page_last m161
_journal_paper_doi 10.1107/S1600536802005093
_journal_volume 58
_journal_year 2002
_chemical_formula_iupac '[Tb (C11 H12 N2 O)6] I3'
_chemical_formula_moiety 'C66 H72 N12 O6 Tb1 3+, 3 I 1-'
_chemical_formula_sum 'C66 H72 I3 N12 O6 Tb'
_chemical_formula_weight 1668.98
_chemical_name_systematic
;
 ?
;
_space_group_IT_number 148
_symmetry_cell_setting rhombohedral
_symmetry_space_group_name_Hall '-R 3'
_symmetry_space_group_name_H-M 'R -3 :H'
_atom_sites_solution_hydrogens geom
_atom_sites_solution_primary direct
_atom_sites_solution_secondary difmap
_audit_creation_method SHELXL-97
_cell_angle_alpha 90.00
_cell_angle_beta 90.00
_cell_angle_gamma 120.00
_cell_formula_units_Z 3
_cell_length_a 13.7474(3)
_cell_length_b 13.7474(3)
_cell_length_c 31.9658(14)
_cell_measurement_reflns_used 12573
_cell_measurement_temperature 160(2)
_cell_measurement_theta_max 28.9
_cell_measurement_theta_min 3.0
_cell_volume 5231.9(3)
_computing_cell_refinement 'SAINT (Bruker, 1997)'
_computing_data_collection 'SMART (Bruker, 1997)'
_computing_data_reduction SAINT
_computing_molecular_graphics SHELXTL
_computing_publication_material 'SHELXTL and local programs'
_computing_structure_refinement SHELXTL
_computing_structure_solution 'SHELXTL (Sheldrick, 1997b)'
_diffrn_ambient_temperature 160(2)
_diffrn_detector_area_resol_mean 8.192
_diffrn_measured_fraction_theta_full 1.000
_diffrn_measured_fraction_theta_max 0.963
_diffrn_measurement_device_type 'Bruker SMART 1K CCD'
_diffrn_measurement_method '\w rotation with narrow frames'
_diffrn_radiation_monochromator graphite
_diffrn_radiation_source 'sealed tube'
_diffrn_radiation_type MoK\a
_diffrn_radiation_wavelength 0.71073
_diffrn_reflns_av_R_equivalents 0.0195
_diffrn_reflns_av_sigmaI/netI 0.0140
_diffrn_reflns_limit_h_max 17
_diffrn_reflns_limit_h_min -17
_diffrn_reflns_limit_k_max 18
_diffrn_reflns_limit_k_min -18
_diffrn_reflns_limit_l_max 43
_diffrn_reflns_limit_l_min -43
_diffrn_reflns_number 15672
_diffrn_reflns_theta_full 26.0
_diffrn_reflns_theta_max 28.9
_diffrn_reflns_theta_min 1.8
_diffrn_standards_decay_% 0
_diffrn_standards_number 0
_exptl_absorpt_coefficient_mu 2.398
_exptl_absorpt_correction_T_max 0.492
_exptl_absorpt_correction_T_min 0.387
_exptl_absorpt_correction_type multi-scan
_exptl_absorpt_process_details '(SADABS; Sheldrick, 1997a)'
_exptl_crystal_colour colourless
_exptl_crystal_density_diffrn 1.589
_exptl_crystal_density_method 'not measured'
_exptl_crystal_description block
_exptl_crystal_F_000 2472
_exptl_crystal_size_max 0.50
_exptl_crystal_size_mid 0.40
_exptl_crystal_size_min 0.35
_refine_diff_density_max 0.347
_refine_diff_density_min -0.766
_refine_ls_extinction_coef 0.00009(3)
_refine_ls_extinction_expression Fc^*^=kFc[1+0.001xFc^2^\l^3^/sin(2\q)]^-1/4^
_refine_ls_extinction_method SHELXTL
_refine_ls_goodness_of_fit_ref 1.098
_refine_ls_hydrogen_treatment constr
_refine_ls_matrix_type full
_refine_ls_number_parameters 137
_refine_ls_number_reflns 2945
_refine_ls_number_restraints 0
_refine_ls_restrained_S_all 1.098
_refine_ls_R_factor_all 0.0224
_refine_ls_R_factor_gt 0.0185
_refine_ls_shift/su_max <0.001
_refine_ls_shift/su_mean 0.000
_refine_ls_structure_factor_coef Fsqd
_refine_ls_weighting_details 'w = 1/[\s^2^(Fo^2^)+(0.0204P)^2^+8.1659P] where P = (Fo^2^+2Fc^2^)/3'
_refine_ls_weighting_scheme calc
_refine_ls_wR_factor_gt 0.0459
_refine_ls_wR_factor_ref 0.0474
_reflns_number_gt 2692
_reflns_number_total 2945
_reflns_threshold_expression I>2\s(I)
_cod_data_source_file na6149.cif
_cod_data_source_block I
_cod_original_sg_symbol_H-M 'R -3'
_cod_database_code 2201141
_cod_database_fobs_code 2201141

loop_
_symmetry_equiv_pos_as_xyz
'x, y, z'
'-y, x-y, z'
'-x+y, -x, z'
'x+2/3, y+1/3, z+1/3'
'-y+2/3, x-y+1/3, z+1/3'
'-x+y+2/3, -x+1/3, z+1/3'
'x+1/3, y+2/3, z+2/3'
'-y+1/3, x-y+2/3, z+2/3'
'-x+y+1/3, -x+2/3, z+2/3'
'-x, -y, -z'
'y, -x+y, -z'
'x-y, x, -z'
'-x+2/3, -y+1/3, -z+1/3'
'y+2/3, -x+y+1/3, -z+1/3'
'x-y+2/3, x+1/3, -z+1/3'
'-x+1/3, -y+2/3, -z+2/3'
'y+1/3, -x+y+2/3, -z+2/3'
'x-y+1/3, x+2/3, -z+2/3'

loop_
_atom_site_label
_atom_site_fract_x
_atom_site_fract_y
_atom_site_fract_z
_atom_site_U_iso_or_equiv
_atom_site_adp_type
_atom_site_calc_flag
_atom_site_refinement_flags
_atom_site_occupancy
_atom_site_disorder_assembly
_atom_site_disorder_group
_atom_site_type_symbol
Tb 0.0000 0.0000 0.0000 0.01863(6) Uani d S 1 . . Tb
O1 -0.11349(10) 0.02865(10) 0.04196(4) 0.0281(3) Uani d . 1 . . O
N1 -0.33249(14) 0.04546(16) 0.08622(5) 0.0415(4) Uani d . 1 . . N
N2 -0.27309(12) 0.04007(13) 0.05215(5) 0.0298(3) Uani d . 1 . . N
C1 -0.18594(14) 0.02658(14) 0.06669(5) 0.0253(3) Uani d . 1 . . C
C2 -0.19706(17) 0.01697(17) 0.11044(6) 0.0363(4) Uani d . 1 . . C
H2 -0.1500 0.0058 0.1293 0.044 Uiso calc R 1 . . H
C3 -0.28844(19) 0.0268(2) 0.12084(6) 0.0447(5) Uani d . 1 . . C
C4 -0.3408(3) 0.0167(3) 0.16288(8) 0.0754(9) Uani d . 1 . . C
H4A -0.3537 0.0800 0.1671 0.113 Uiso calc R 1 . . H
H4B -0.2903 0.0176 0.1847 0.113 Uiso calc R 1 . . H
H4C -0.4125 -0.0539 0.1644 0.113 Uiso calc R 1 . . H
C5 -0.44747(18) 0.0240(2) 0.08044(9) 0.0561(6) Uani d . 1 . . C
H5A -0.5010 -0.0523 0.0898 0.084 Uiso calc R 1 . . H
H5B -0.4602 0.0320 0.0508 0.084 Uiso calc R 1 . . H
H5C -0.4580 0.0782 0.0969 0.084 Uiso calc R 1 . . H
C6 -0.27165(14) 0.09003(15) 0.01298(6) 0.0286(3) Uani d . 1 . . C
C7 -0.26096(18) 0.19576(18) 0.01085(9) 0.0513(6) Uani d . 1 . . C
H7 -0.2608 0.2346 0.0354 0.062 Uiso calc R 1 . . H
C8 -0.2505(2) 0.2430(2) -0.02876(13) 0.0748(10) Uani d . 1 . . C
H8 -0.2436 0.3151 -0.0310 0.090 Uiso calc R 1 . . H
C9 -0.2498(2) 0.1883(3) -0.06428(11) 0.0733(10) Uani d . 1 . . C
H9 -0.2429 0.2220 -0.0909 0.088 Uiso calc R 1 . . H
C10 -0.25923(18) 0.0851(2) -0.06136(7) 0.0544(6) Uani d . 1 . . C
H10 -0.2576 0.0474 -0.0860 0.065 Uiso calc R 1 . . H
C11 -0.27111(15) 0.03450(17) -0.02277(6) 0.0337(4) Uani d . 1 . . C
H11 -0.2788 -0.0380 -0.0210 0.040 Uiso calc R 1 . . H
I1 -0.3333 0.3333 0.124103(7) 0.04370(8) Uani d S 1 . . I
I2 -0.3333 0.3333 -0.1667 0.05569(11) Uani d S 1 . . I

loop_
_atom_site_aniso_label
_atom_site_aniso_U_11
_atom_site_aniso_U_22
_atom_site_aniso_U_33
_atom_site_aniso_U_12
_atom_site_aniso_U_13
_atom_site_aniso_U_23
Tb 0.01812(7) 0.01812(7) 0.01965(9) 0.00906(3) 0.000 0.000
O1 0.0272(6) 0.0347(6) 0.0280(6) 0.0197(5) 0.0042(5) 0.0027(5)
N1 0.0325(8) 0.0607(11) 0.0376(9) 0.0280(8) 0.0087(7) -0.0089(8)
N2 0.0265(7) 0.0415(8) 0.0271(7) 0.0214(7) 0.0020(6) -0.0050(6)
C1 0.0235(8) 0.0262(8) 0.0260(8) 0.0123(6) 0.0005(6) -0.0011(6)
C2 0.0382(10) 0.0435(11) 0.0251(9) 0.0187(9) 0.0009(7) -0.0009(8)
C3 0.0459(12) 0.0555(13) 0.0308(10) 0.0239(10) 0.0105(9) -0.0046(9)
C4 0.084(2) 0.110(3) 0.0389(13) 0.053(2) 0.0273(13) 0.0004(14)
C5 0.0311(11) 0.0680(16) 0.0738(17) 0.0282(11) 0.0072(10) -0.0171(13)
C6 0.0212(7) 0.0289(8) 0.0379(9) 0.0142(7) -0.0026(7) -0.0009(7)
C7 0.0363(11) 0.0365(11) 0.0894(18) 0.0243(9) -0.0062(11) -0.0031(11)
C8 0.0402(13) 0.0511(15) 0.140(3) 0.0280(12) 0.0030(16) 0.0432(18)
C9 0.0369(12) 0.097(2) 0.084(2) 0.0323(14) 0.0048(13) 0.0540(19)
C10 0.0342(11) 0.0852(18) 0.0357(11) 0.0237(12) -0.0052(9) 0.0129(11)
C11 0.0277(9) 0.0391(10) 0.0323(9) 0.0152(8) -0.0052(7) -0.0014(8)
I1 0.04874(10) 0.04874(10) 0.03362(12) 0.02437(5) 0.000 0.000
I2 0.06590(16) 0.06590(16) 0.03527(18) 0.03295(8) 0.000 0.000

loop_
_atom_type_symbol
_atom_type_description
_atom_type_scat_dispersion_real
_atom_type_scat_dispersion_imag
_atom_type_scat_source
C C 0.0033 0.0016 'International Tables Vol C Tables 4.2.6.8 and 6.1.1.4'
H H 0.0000 0.0000 'International Tables Vol C Tables 4.2.6.8 and 6.1.1.4'
N N 0.0061 0.0033 'International Tables Vol C Tables 4.2.6.8 and 6.1.1.4'
O O 0.0106 0.0060 'International Tables Vol C Tables 4.2.6.8 and 6.1.1.4'
I I -0.4742 1.8119 'International Tables Vol C Tables 4.2.6.8 and 6.1.1.4'
Tb Tb -0.1723 4.1537 'International Tables Vol C Tables 4.2.6.8 and 6.1.1.4'

loop_
_geom_angle_atom_site_label_1
_geom_angle_atom_site_label_2
_geom_angle_atom_site_label_3
_geom_angle_site_symmetry_1
_geom_angle_site_symmetry_3
_geom_angle
_geom_angle_publ_flag
O1 Tb O1 12 3 180.0 ?
O1 Tb O1 12 11 87.75(4) ?
O1 Tb O1 3 11 92.25(4) ?
O1 Tb O1 . 12 92.25(4) ?
O1 Tb O1 . 3 87.75(4) yes
O1 Tb O1 . 11 92.25(4) yes
O1 Tb O1 12 2 92.25(4) ?
O1 Tb O1 3 2 87.75(4) ?
O1 Tb O1 11 2 180.0 ?
O1 Tb O1 . 2 87.75(4) ?
O1 Tb O1 12 10 87.75(4) ?
O1 Tb O1 3 10 92.25(4) ?
O1 Tb O1 11 10 87.75(4) ?
O1 Tb O1 . 10 180.0 yes
O1 Tb O1 2 10 92.25(4) ?
Tb O1 C1 . . 170.00(12) yes
N2 N1 C3 . . 107.60(15) yes
N2 N1 C5 . . 119.66(17) ?
C3 N1 C5 . . 127.39(19) ?
N1 N2 C1 . . 108.47(14) yes
N1 N2 C6 . . 122.15(15) ?
C1 N2 C6 . . 123.85(14) ?
O1 C1 N2 . . 120.96(15) yes
O1 C1 C2 . . 132.34(17) yes
N2 C1 C2 . . 106.65(15) yes
C1 C2 H2 . . 126.4 ?
C1 C2 C3 . . 107.11(18) yes
H2 C2 C3 . . 126.4 ?
N1 C3 C2 . . 109.97(17) yes
N1 C3 C4 . . 120.9(2) ?
C2 C3 C4 . . 129.1(2) ?
C3 C4 H4A . . 109.5 ?
C3 C4 H4B . . 109.5 ?
C3 C4 H4C . . 109.5 ?
H4A C4 H4B . . 109.5 ?
H4A C4 H4C . . 109.5 ?
H4B C4 H4C . . 109.5 ?
N1 C5 H5A . . 109.5 ?
N1 C5 H5B . . 109.5 ?
N1 C5 H5C . . 109.5 ?
H5A C5 H5B . . 109.5 ?
H5A C5 H5C . . 109.5 ?
H5B C5 H5C . . 109.5 ?
N2 C6 C7 . . 121.15(19) ?
N2 C6 C11 . . 117.73(16) ?
C7 C6 C11 . . 120.9(2) ?
C6 C7 H7 . . 121.2 ?
C6 C7 C8 . . 117.6(3) ?
H7 C7 C8 . . 121.2 ?
C7 C8 H8 . . 119.1 ?
C7 C8 C9 . . 121.8(2) ?
H8 C8 C9 . . 119.1 ?
C8 C9 H9 . . 120.2 ?
C8 C9 C10 . . 119.6(2) ?
H9 C9 C10 . . 120.2 ?
C9 C10 H10 . . 119.7 ?
C9 C10 C11 . . 120.6(3) ?
H10 C10 C11 . . 119.7 ?
C6 C11 C10 . . 119.5(2) ?
C6 C11 H11 . . 120.2 ?
C10 C11 H11 . . 120.2 ?

loop_
_geom_bond_atom_site_label_1
_geom_bond_atom_site_label_2
_geom_bond_site_symmetry_2
_geom_bond_distance
_geom_bond_publ_flag
Tb O1 . 2.2367(11) yes
Tb O1 12 2.2367(11) ?
Tb O1 3 2.2367(11) ?
Tb O1 11 2.2367(11) ?
Tb O1 2 2.2367(11) ?
Tb O1 10 2.2367(11) ?
O1 C1 . 1.261(2) yes
N1 N2 . 1.385(2) yes
N1 C3 . 1.347(3) yes
N1 C5 . 1.468(3) ?
N2 C1 . 1.381(2) yes
N2 C6 . 1.423(2) ?
C1 C2 . 1.406(2) yes
C2 H2 . 0.950 ?
C2 C3 . 1.370(3) yes
C3 C4 . 1.498(3) ?
C4 H4A . 0.980 ?
C4 H4B . 0.980 ?
C4 H4C . 0.980 ?
C5 H5A . 0.980 ?
C5 H5B . 0.980 ?
C5 H5C . 0.980 ?
C6 C7 . 1.388(3) ?
C6 C11 . 1.376(3) ?
C7 H7 . 0.950 ?
C7 C8 . 1.397(4) ?
C8 H8 . 0.950 ?
C8 C9 . 1.364(5) ?
C9 H9 . 0.950 ?
C9 C10 . 1.363(4) ?
C10 H10 . 0.950 ?
C10 C11 . 1.385(3) ?
C11 H11 . 0.950 ?
